data_4001803
loop_
_publ_author_name
'Barpanda, Prabeer'
'Liu, Guandong'
'Ling, Chris D.'
'Tamaru, Mao'
'Avdeev, Maxim'
'Chung, Sai-Cheong'
'Yamada, Yuki'
'Yamada, Atsuo'

_publ_section_title
;
 Na2FeP2O7: A Safe Cathode for Rechargeable Sodium-ion Batteries
;
_journal_issue 17
_journal_name_full 'Chemistry of Materials'
_journal_page_first 3480
_journal_paper_doi 10.1021/cm401657c
_journal_volume 25
_journal_year 2013
_chemical_formula_sum 'Fe4 Na4 O28 P8'
_chemical_formula_weight 1011.11
_chemical_name_systematic ' ?'
_space_group_IT_number 2
_symmetry_cell_setting triclinic
_symmetry_space_group_name_Hall '-P 1'
_symmetry_space_group_name_H-M 'P -1'
_cell_angle_alpha 62.6109(6)
_cell_angle_beta 83.2900(7)
_cell_angle_gamma 72.2418(7)
_cell_formula_units_Z 1
_cell_length_a 6.3297(13)
_cell_length_b 9.4646(19)
_cell_length_c 11.1000(23)
_cell_volume 562.1(2)
_pd_block_id 2013-07-11T18:29|NAFEP2O7_phase1|Chris_Ling||
_pd_phase_name 'from /Users/Chris/Dropbox/Desktop_files/CM_Na2FeP2O7/Synchrotron/N'
_cod_data_source_file cm401657c_si_003.cif
_cod_data_source_block NAFEP2O7_phase_1
_cod_depositor_comments
;
The following automatic conversions were performed:

'_geom_bond_publ_flag' value 'N' changed to 'n' according to
/home/saulius/struct/CIF-dictionaries/cif_core.dic dictionary named
'cif_core.dic' version 2.4.2 from 2011-04-26 (145
times).

'_geom_angle_publ_flag' value 'N' changed to 'n' according
to /home/saulius/struct/CIF-dictionaries/cif_core.dic dictionary
named 'cif_core.dic' version 2.4.2 from 2011-04-26 (265 times).

Automatic conversion script
Id: cif_fix_values 1891 2012-01-12 08:04:46Z andrius 
;
_cod_original_cell_volume 562.09(30)
_cod_original_formula_sum 'Fe4 Na4.00 O28 P8'
_cod_database_code 4001803

loop_
_symmetry_equiv_pos_site_id
_symmetry_equiv_pos_as_xyz
1 +x,+y,+z
-1 -x,-y,-z

loop_
_atom_site_type_symbol
_atom_site_label
_atom_site_fract_x
_atom_site_fract_y
_atom_site_fract_z
_atom_site_occupancy
_atom_site_thermal_displace_type
_atom_site_U_iso_or_equiv
_atom_site_symmetry_multiplicity
Fe Fe1 0.7196(7) 0.4054(5) 0.2128(4) 1.0 Uiso 0.0071(11) 2
Fe Fe2 0.6463(6) 0.0083(5) 0.2587(4) 1.0 Uiso 0.0045(11) 2
P P1 0.5782(13) 0.2038(9) 0.4553(8) 1.0 Uiso 0.0055(13) 2
P P2 0.1289(13) 0.0562(9) 0.3114(8) 1.0 Uiso 0.0055(13) 2
P P3 0.0887(13) 0.3122(10) 0.7850(8) 1.0 Uiso 0.0055(13) 2
P P4 0.2768(12) 0.6891(9) 0.0259(7) 1.0 Uiso 0.0055(13) 2
Na Na1 0.0112(17) 0.3239(12) 0.4868(10) 1.0 Uiso 0.0186(29) 2
Na Na3 0.2375(32) 0.3568(25) 0.0757(19) 0.5 Uiso 0.0186(29) 2
Na Na4 0.5 0.0 0.0 1.0 Uiso 0.0186(29) 1
O O1 -0.0009(24) 0.2247(18) 0.2967(14) 1.0 Uiso 0.0082(15) 2
O O2 0.6505(24) 0.3515(18) 0.4060(15) 1.0 Uiso 0.0082(15) 2
O O3 0.3100(25) 0.0476(18) 0.2143(16) 1.0 Uiso 0.0082(15) 2
O O4 0.1620(24) 0.4123(18) 0.8371(15) 1.0 Uiso 0.0082(15) 2
O O5 0.7832(24) 0.0557(19) 0.5320(16) 1.0 Uiso 0.0082(15) 2
O O6 0.2714(25) 0.1606(18) 0.8140(14) 1.0 Uiso 0.0082(15) 2
O O7 0.0437(23) 0.0397(17) 0.6954(15) 1.0 Uiso 0.0082(15) 2
O O8 0.8076(22) 0.3797(18) 0.0468(15) 1.0 Uiso 0.0082(15) 2
O O9 0.4128(22) 0.5486(18) 0.1426(15) 1.0 Uiso 0.0082(15) 2
O O10 0.6303(23) 0.1703(17) 0.0697(15) 1.0 Uiso 0.0082(15) 2
O O11 0.3505(24) 0.1801(18) 0.5495(15) 1.0 Uiso 0.0082(15) 2
O O12 0.5681(22) 0.1823(17) 0.3258(16) 1.0 Uiso 0.0082(15) 2
O O13 0.0909(23) 0.7721(15) 0.1024(14) 1.0 Uiso 0.0082(15) 2
O O14 0.0191(22) 0.6041(19) 0.3454(17) 1.0 Uiso 0.0082(15) 2

loop_
_atom_type_symbol
_atom_type_number_in_cell
Fe 4.0
P 8.0
Na 4.0
O 28.0

loop_
_geom_angle_atom_site_label_1
_geom_angle_atom_site_label_2
_geom_angle_atom_site_label_3
_geom_angle
_geom_angle_site_symmetry_1
_geom_angle_site_symmetry_3
_geom_angle_publ_flag
Na3 Fe1 O1 114.0(6) -1_665 1_655 n
Na3 Fe1 O2 152.4(7) -1_665 1_555 n
Na3 Fe1 O4 57.1(6) -1_665 -1_666 n
Na3 Fe1 O8 46.3(5) -1_665 1_555 n
Na3 Fe1 O9 73.5(5) -1_665 1_555 n
O1 Fe1 O2 82.2(6) 1_655 1_555 n
O1 Fe1 O4 96.9(7) 1_655 -1_666 n
O1 Fe1 O8 85.8(6) 1_655 1_555 n
O1 Fe1 O9 168.5(7) 1_655 1_555 n
O2 Fe1 O4 100.5(6) 1_555 -1_666 n
O2 Fe1 O8 161.2(7) 1_555 1_555 n
O2 Fe1 O9 94.6(6) 1_555 1_555 n
O4 Fe1 O8 95.2(6) -1_666 1_555 n
O4 Fe1 O9 94.5(6) -1_666 1_555 n
O8 Fe1 O9 94.3(6) 1_555 1_555 n
Na4 Fe2 O3 57.6(5) 1_555 1_555 n
Na4 Fe2 O6 45.6(4) 1_555 -1_656 n
Na4 Fe2 O7 122.4(5) 1_555 -1_656 n
Na4 Fe2 O10 50.7(4) 1_555 1_555 n
Na4 Fe2 O11 122.1(4) 1_555 -1_656 n
Na4 Fe2 O12 133.5(4) 1_555 1_555 n
O3 Fe2 O6 87.5(6) 1_555 -1_656 n
O3 Fe2 O7 177.1(7) 1_555 -1_656 n
O3 Fe2 O10 81.1(6) 1_555 1_555 n
O3 Fe2 O11 94.7(6) 1_555 -1_656 n
O3 Fe2 O12 93.1(6) 1_555 1_555 n
O6 Fe2 O7 90.7(6) -1_656 -1_656 n
O6 Fe2 O10 85.0(6) -1_656 1_555 n
O6 Fe2 O11 89.0(6) -1_656 -1_656 n
O6 Fe2 O12 178.1(7) -1_656 1_555 n
O7 Fe2 O10 101.0(6) -1_656 1_555 n
O7 Fe2 O11 82.9(6) -1_656 -1_656 n
O7 Fe2 O12 88.7(6) -1_656 1_555 n
O10 Fe2 O11 172.8(7) 1_555 -1_656 n
O10 Fe2 O12 93.3(6) 1_555 1_555 n
O11 Fe2 O12 92.8(6) -1_656 1_555 n
O2 P1 O5 105.8(10) 1_555 1_555 n
O2 P1 O11 122.5(9) 1_555 1_555 n
O2 P1 O12 103.7(9) 1_555 1_555 n
O5 P1 O11 109.7(9) 1_555 1_555 n
O5 P1 O12 100.8(9) 1_555 1_555 n
O11 P1 O12 112.1(9) 1_555 1_555 n
Na3 P2 O1 62.3(7) 1_555 1_555 n
Na3 P2 O3 55.1(7) 1_555 1_555 n
Na3 P2 O5 133.3(8) 1_555 -1_656 n
Na3 P2 O7 125.9(7) 1_555 -1_556 n
O1 P2 O3 117.3(10) 1_555 1_555 n
O1 P2 O5 107.2(10) 1_555 -1_656 n
O1 P2 O7 109.0(9) 1_555 -1_556 n
O3 P2 O5 112.2(9) 1_555 -1_656 n
O3 P2 O7 109.2(10) 1_555 -1_556 n
O5 P2 O7 100.7(9) -1_656 -1_556 n
O4 P3 O6 107.1(9) 1_555 1_555 n
O4 P3 O13 105.6(8) 1_555 -1_566 n
O4 P3 O14 118.6(11) 1_555 -1_566 n
O6 P3 O13 98.6(9) 1_555 -1_566 n
O6 P3 O14 117.4(10) 1_555 -1_566 n
O13 P3 O14 107.0(9) -1_566 -1_566 n
Na3 P4 Na3 97.2(5) 1_555 -1_665 n
Na3 P4 O8 42.1(7) 1_555 -1_665 n
Na3 P4 O9 66.6(8) 1_555 1_555 n
Na3 P4 O10 143.1(8) 1_555 -1_665 n
Na3 P4 O13 111.6(7) 1_555 1_555 n
Na3 P4 O8 98.9(7) -1_665 -1_665 n
Na3 P4 O9 75.0(7) -1_665 1_555 n
Na3 P4 O10 55.6(7) -1_665 -1_665 n
Na3 P4 O13 146.4(8) -1_665 1_555 n
O8 P4 O9 107.5(10) -1_665 1_555 n
O8 P4 O10 111.8(10) -1_665 -1_665 n
O8 P4 O13 113.9(9) -1_665 1_555 n
O9 P4 O10 119.8(10) 1_555 -1_665 n
O9 P4 O13 100.3(8) 1_555 1_555 n
O10 P4 O13 103.1(9) -1_665 1_555 n
Na1 Na1 O1 140.2(6) -1_566 1_555 n
Na1 Na1 O2 109.5(6) -1_566 1_455 n
Na1 Na1 O7 123.0(5) -1_566 1_555 n
Na1 Na1 O11 101.3(7) -1_566 1_555 n
Na1 Na1 O14 40.2(4) -1_566 1_555 n
Na1 Na1 O14 43.8(4) -1_566 -1_566 n
O1 Na1 O2 61.2(5) 1_555 1_455 n
O1 Na1 O7 96.9(5) 1_555 1_555 n
O1 Na1 O11 94.5(6) 1_555 1_555 n
O1 Na1 O14 100.3(6) 1_555 1_555 n
O1 Na1 O14 172.5(7) 1_555 -1_566 n
O2 Na1 O7 95.5(5) 1_455 1_555 n
O2 Na1 O11 149.2(7) 1_455 1_555 n
O2 Na1 O14 97.1(6) 1_455 1_555 n
O2 Na1 O14 112.4(7) 1_455 -1_566 n
O7 Na1 O11 67.3(6) 1_555 1_555 n
O7 Na1 O14 162.1(7) 1_555 1_555 n
O7 Na1 O14 79.5(6) 1_555 -1_566 n
O11 Na1 O14 106.2(7) 1_555 1_555 n
O11 Na1 O14 90.1(7) 1_555 -1_566 n
O14 Na1 O14 84.0(7) 1_555 -1_566 n
Fe1 Na3 P2 157.5(8) -1_665 1_555 n
Fe1 Na3 P4 63.5(5) -1_665 1_555 n
Fe1 Na3 P4 65.8(4) -1_665 -1_665 n
Fe1 Na3 Na3 65.4(6) -1_665 -1_565 n
Fe1 Na3 Na4 90.7(5) -1_665 1_555 n
Fe1 Na3 O1 152.8(8) -1_665 1_555 n
Fe1 Na3 O3 137.3(9) -1_665 1_555 n
Fe1 Na3 O4 39.5(4) -1_665 1_554 n
Fe1 Na3 O8 95.1(7) -1_665 1_455 n
Fe1 Na3 O8 41.0(5) -1_665 -1_665 n
Fe1 Na3 O9 85.7(7) -1_665 1_555 n
Fe1 Na3 O10 89.5(6) -1_665 1_555 n
P2 Na3 P4 137.6(7) 1_555 1_555 n
P2 Na3 P4 117.6(6) 1_555 -1_665 n
P2 Na3 Na3 108.9(8) 1_555 -1_565 n
P2 Na3 Na4 73.9(5) 1_555 1_555 n
P2 Na3 O1 29.3(4) 1_555 1_555 n
P2 Na3 O3 29.0(4) 1_555 1_555 n
P2 Na3 O4 118.0(8) 1_555 1_554 n
P2 Na3 O8 71.6(6) 1_555 1_455 n
P2 Na3 O8 153.7(9) 1_555 -1_665 n
P2 Na3 O9 116.8(7) 1_555 1_555 n
P2 Na3 O10 89.4(7) 1_555 1_555 n
P4 Na3 P4 82.8(5) 1_555 -1_665 n
P4 Na3 Na3 72.4(7) 1_555 -1_565 n
P4 Na3 Na4 142.7(6) 1_555 1_555 n
P4 Na3 O1 112.8(7) 1_555 1_555 n
P4 Na3 O3 152.4(9) 1_555 1_555 n
P4 Na3 O4 100.9(7) 1_555 1_554 n
P4 Na3 O8 109.8(8) 1_555 1_455 n
P4 Na3 O8 27.1(5) 1_555 -1_665 n
P4 Na3 O9 29.0(4) 1_555 1_555 n
P4 Na3 O10 108.3(7) 1_555 1_555 n
P4 Na3 Na3 131.0(9) -1_665 -1_565 n
P4 Na3 Na4 61.4(4) -1_665 1_555 n
P4 Na3 O1 141.4(8) -1_665 1_555 n
P4 Na3 O3 91.1(7) -1_665 1_555 n
P4 Na3 O4 81.1(6) -1_665 1_554 n
P4 Na3 O8 150.3(8) -1_665 1_455 n
P4 Na3 O8 86.0(7) -1_665 -1_665 n
P4 Na3 O9 74.2(6) -1_665 1_555 n
P4 Na3 O10 28.8(4) -1_665 1_555 n
Na3 Na3 Na4 122.8(9) -1_565 1_555 n
Na3 Na3 O1 87.6(8) -1_565 1_555 n
Na3 Na3 O3 128.8(12) -1_565 1_555 n
Na3 Na3 O4 63.7(7) -1_565 1_554 n
Na3 Na3 O8 40.1(6) -1_565 1_455 n
Na3 Na3 O8 53.7(6) -1_565 -1_665 n
Na3 Na3 O9 98.4(10) -1_565 1_555 n
Na3 Na3 O10 152.0(11) -1_565 1_555 n
Na4 Na3 O1 102.3(7) 1_555 1_555 n
Na4 Na3 O3 46.8(5) 1_555 1_555 n
Na4 Na3 O4 65.6(5) 1_555 1_554 n
Na4 Na3 O8 98.3(7) 1_555 1_455 n
Na4 Na3 O8 131.2(8) 1_555 -1_665 n
Na4 Na3 O9 132.4(7) 1_555 1_555 n
Na4 Na3 O10 41.1(4) 1_555 1_555 n
O1 Na3 O3 58.3(6) 1_555 1_555 n
O1 Na3 O4 126.3(9) 1_555 1_554 n
O1 Na3 O8 59.7(6) 1_555 1_455 n
O1 Na3 O8 124.4(9) 1_555 -1_665 n
O1 Na3 O9 102.0(8) 1_555 1_555 n
O1 Na3 O10 116.0(9) 1_555 1_555 n
O3 Na3 O4 104.8(9) 1_555 1_554 n
O3 Na3 O8 88.6(8) 1_555 1_455 n
O3 Na3 O8 177.1(11) 1_555 -1_665 n
O3 Na3 O9 123.5(9) 1_555 1_555 n
O3 Na3 O10 62.4(7) 1_555 1_555 n
O4 Na3 O8 70.2(7) 1_554 1_455 n
O4 Na3 O8 74.8(8) 1_554 -1_665 n
O4 Na3 O9 125.2(9) 1_554 1_555 n
O4 Na3 O10 89.2(7) 1_554 1_555 n
O8 Na3 O8 93.9(9) 1_455 -1_665 n
O8 Na3 O9 129.3(9) 1_455 1_555 n
O8 Na3 O10 139.3(10) 1_455 1_555 n
O8 Na3 O9 55.6(7) -1_665 1_555 n
O8 Na3 O10 114.7(10) -1_665 1_555 n
O9 Na3 O10 91.3(8) 1_555 1_555 n
Fe2 Na4 Fe2 180.0 1_555 -1_655 n
Fe2 Na4 Na3 58.73(32) 1_555 1_555 n
Fe2 Na4 Na3 121.27(32) 1_555 -1_655 n
Fe2 Na4 O3 41.55(32) 1_555 1_555 n
Fe2 Na4 O3 138.45(32) 1_555 -1_655 n
Fe2 Na4 O6 140.56(35) 1_555 1_554 n
Fe2 Na4 O6 39.44(35) 1_555 -1_656 n
Fe2 Na4 O10 37.84(34) 1_555 1_555 n
Fe2 Na4 O10 142.16(34) 1_555 -1_655 n
Fe2 Na4 Na3 121.27(32) -1_655 1_555 n
Fe2 Na4 Na3 58.73(32) -1_655 -1_655 n
Fe2 Na4 O3 138.45(32) -1_655 1_555 n
Fe2 Na4 O3 41.55(32) -1_655 -1_655 n
Fe2 Na4 O6 39.44(35) -1_655 1_554 n
Fe2 Na4 O6 140.56(35) -1_655 -1_656 n
Fe2 Na4 O10 142.16(34) -1_655 1_555 n
Fe2 Na4 O10 37.84(34) -1_655 -1_655 n
Na3 Na4 Na3 180.0 1_555 -1_655 n
Na3 Na4 O3 42.8(4) 1_555 1_555 n
Na3 Na4 O3 137.2(4) 1_555 -1_655 n
Na3 Na4 O6 81.9(4) 1_555 1_554 n
Na3 Na4 O6 98.1(4) 1_555 -1_656 n
Na3 Na4 O10 44.1(4) 1_555 1_555 n
Na3 Na4 O10 135.9(4) 1_555 -1_655 n
Na3 Na4 O3 137.2(4) -1_655 1_555 n
Na3 Na4 O3 42.8(4) -1_655 -1_655 n
Na3 Na4 O6 98.1(4) -1_655 1_554 n
Na3 Na4 O6 81.9(4) -1_655 -1_656 n
Na3 Na4 O10 135.9(4) -1_655 1_555 n
Na3 Na4 O10 44.1(4) -1_655 -1_655 n
O3 Na4 O3 180.0 1_555 -1_655 n
O3 Na4 O6 110.3(5) 1_555 1_554 n
O3 Na4 O6 69.7(5) 1_555 -1_656 n
O3 Na4 O10 61.6(5) 1_555 1_555 n
O3 Na4 O10 118.4(5) 1_555 -1_655 n
O3 Na4 O6 69.7(5) -1_655 1_554 n
O3 Na4 O6 110.3(5) -1_655 -1_656 n
O3 Na4 O10 118.4(5) -1_655 1_555 n
O3 Na4 O10 61.6(5) -1_655 -1_655 n
O6 Na4 O6 180.0 1_554 -1_656 n
O6 Na4 O10 111.0(5) 1_554 1_555 n
O6 Na4 O10 69.0(5) 1_554 -1_655 n
O6 Na4 O10 69.0(5) -1_656 1_555 n
O6 Na4 O10 111.0(5) -1_656 -1_655 n
O10 Na4 O10 180.0 1_555 -1_655 n
Fe1 O1 P2 142.0(10) 1_455 1_555 n
Fe1 O1 Na1 91.6(6) 1_455 1_555 n
Fe1 O1 Na3 92.7(7) 1_455 1_555 n
P2 O1 Na1 122.5(9) 1_555 1_555 n
P2 O1 Na3 88.4(9) 1_555 1_555 n
Na1 O1 Na3 113.6(7) 1_555 1_555 n
Fe1 O2 P1 103.9(10) 1_555 1_555 n
Fe1 O2 Na1 99.4(6) 1_555 1_655 n
P1 O2 Na1 118.2(10) 1_555 1_655 n
Fe2 O3 P2 123.0(10) 1_555 1_555 n
Fe2 O3 Na3 93.8(8) 1_555 1_555 n
Fe2 O3 Na4 80.9(5) 1_555 1_555 n
P2 O3 Na3 95.9(8) 1_555 1_555 n
P2 O3 Na4 154.6(10) 1_555 1_555 n
Na3 O3 Na4 90.4(7) 1_555 1_555 n
Fe1 O4 P3 144.8(10) -1_666 1_555 n
Fe1 O4 Na3 83.4(8) -1_666 1_556 n
P3 O4 Na3 131.1(9) 1_555 1_556 n
P1 O5 P2 135.9(11) 1_555 -1_656 n
Fe2 O6 P3 134.0(9) -1_656 1_555 n
Fe2 O6 Na4 95.0(6) -1_656 1_556 n
P3 O6 Na4 129.1(8) 1_555 1_556 n
Fe2 O7 P2 139.6(9) -1_656 -1_556 n
Fe2 O7 Na1 96.8(6) -1_656 1_555 n
P2 O7 Na1 113.7(8) -1_556 1_555 n
Fe1 O8 P4 133.4(10) 1_555 -1_665 n
Fe1 O8 Na3 93.5(7) 1_555 1_655 n
Fe1 O8 Na3 92.6(8) 1_555 -1_665 n
P4 O8 Na3 126.6(10) -1_665 1_655 n
P4 O8 Na3 110.8(10) -1_665 -1_665 n
Na3 O8 Na3 86.1(9) 1_655 -1_665 n
Fe1 O9 P4 145.7(10) 1_555 1_555 n
Fe1 O9 Na3 104.0(7) 1_555 1_555 n
P4 O9 Na3 84.4(9) 1_555 1_555 n
Fe2 O10 P4 141.2(10) 1_555 -1_665 n
Fe2 O10 Na3 96.3(7) 1_555 1_555 n
Fe2 O10 Na4 91.5(6) 1_555 1_555 n
P4 O10 Na3 95.7(9) -1_665 1_555 n
P4 O10 Na4 124.1(9) -1_665 1_555 n
Na3 O10 Na4 94.8(7) 1_555 1_555 n
Fe2 O11 P1 124.2(9) -1_656 1_555 n
Fe2 O11 Na1 108.6(8) -1_656 1_555 n
P1 O11 Na1 127.0(9) 1_555 1_555 n
Fe2 O12 P1 141.8(9) 1_555 1_555 n
P3 O13 P4 128.0(10) -1_566 1_555 n
P3 O14 Na1 117.5(10) -1_566 1_555 n
P3 O14 Na1 131.4(10) -1_566 -1_566 n
Na1 O14 Na1 96.0(7) 1_555 -1_566 n

loop_
_geom_bond_atom_site_label_1
_geom_bond_atom_site_label_2
_geom_bond_distance
_geom_bond_site_symmetry_2
_geom_bond_publ_flag
Fe1 P1 2.727(8) 1_555 n
Fe1 Na1 3.396(10) 1_655 n
Fe1 Na3 3.440(19) 1_655 n
Fe1 Na3 2.989(20) -1_665 n
Fe1 O1 1.999(14) 1_655 n
Fe1 O2 1.990(15) 1_555 n
Fe1 O4 1.913(14) -1_666 n
Fe1 O8 1.963(14) 1_555 n
Fe1 O9 1.998(14) 1_555 n
Fe1 O12 2.338(14) 1_555 n
Fe2 Na1 3.416(11) -1_656 n
Fe2 Na3 3.400(20) 1_555 n
Fe2 Na4 3.159(4) 1_555 n
Fe2 O3 2.122(15) 1_555 n
Fe2 O6 2.015(14) -1_656 n
Fe2 O7 1.948(13) -1_656 n
Fe2 O10 1.939(14) 1_555 n
Fe2 O11 2.051(14) -1_656 n
Fe2 O12 2.015(14) 1_555 n
P1 Fe1 2.727(8) 1_555 n
P1 P2 2.945(11) -1_656 n
P1 Na1 3.447(12) 1_555 n
P1 Na1 3.379(13) 1_655 n
P1 O2 1.445(15) 1_555 n
P1 O5 1.557(15) 1_555 n
P1 O11 1.689(14) 1_555 n
P1 O12 1.552(15) 1_555 n
P2 P1 2.945(11) -1_656 n
P2 Na1 3.580(13) -1_556 n
P2 Na3 3.056(21) 1_555 n
P2 O1 1.496(14) 1_555 n
P2 O3 1.490(15) 1_555 n
P2 O5 1.620(15) -1_656 n
P2 O7 1.646(15) -1_556 n
P3 P4 2.935(10) -1_566 n
P3 Na1 3.349(12) 1_555 n
P3 Na1 3.305(13) -1_566 n
P3 Na4 3.388(9) 1_556 n
P3 O4 1.511(16) 1_555 n
P3 O6 1.466(14) 1_555 n
P3 O13 1.671(14) -1_566 n
P3 O14 1.426(15) -1_566 n
P4 P3 2.935(10) -1_566 n
P4 Na3 3.018(23) 1_555 n
P4 Na3 3.120(21) -1_665 n
P4 Na4 3.521(8) 1_565 n
P4 O8 1.470(15) -1_665 n
P4 O9 1.471(14) 1_555 n
P4 O10 1.508(15) -1_665 n
P4 O13 1.594(13) 1_555 n
Na1 Fe1 3.396(10) 1_455 n
Na1 Fe2 3.416(11) -1_656 n
Na1 P1 3.379(13) 1_455 n
Na1 P1 3.447(12) 1_555 n
Na1 P2 3.580(13) -1_556 n
Na1 P3 3.349(12) 1_555 n
Na1 P3 3.305(13) -1_566 n
Na1 Na1 3.438(20) -1_566 n
Na1 O1 2.692(18) 1_555 n
Na1 O2 2.446(17) 1_455 n
Na1 O5 3.110(19) 1_455 n
Na1 O7 2.585(17) 1_555 n
Na1 O11 2.155(16) 1_555 n
Na1 O14 2.394(17) 1_555 n
Na1 O14 2.230(16) -1_566 n
Na3 Fe1 3.440(19) 1_455 n
Na3 Fe1 2.989(20) -1_665 n
Na3 Fe2 3.400(20) 1_555 n
Na3 P2 3.056(21) 1_555 n
Na3 P4 3.018(23) 1_555 n
Na3 P4 3.120(21) -1_665 n
Na3 Na3 3.35(4) -1_565 n
Na3 Na4 3.706(20) 1_555 n
Na3 O1 2.706(22) 1_555 n
Na3 O3 2.519(25) 1_555 n
Na3 O4 2.526(23) 1_554 n
Na3 O4 3.180(23) -1_566 n
Na3 O8 2.708(22) 1_455 n
Na3 O8 2.165(22) -1_665 n
Na3 O9 2.783(23) 1_555 n
Na3 O9 3.087(21) -1_665 n
Na3 O10 2.587(22) 1_555 n
Na3 O12 3.138(24) 1_555 n
Na4 Fe2 3.159(4) 1_555 n
Na4 Fe2 3.159(4) -1_655 n
Na4 P3 3.388(9) 1_554 n
Na4 P3 3.388(9) -1_656 n
Na4 P4 3.521(8) 1_545 n
Na4 P4 3.521(8) -1_665 n
Na4 Na3 3.706(20) 1_555 n
Na4 Na3 3.706(20) -1_655 n
Na4 O3 2.701(16) 1_555 n
Na4 O3 2.701(16) -1_655 n
Na4 O6 2.266(15) 1_554 n
Na4 O6 2.266(15) -1_656 n
Na4 O10 2.446(14) 1_555 n
Na4 O10 2.446(14) -1_655 n
O1 Fe1 1.999(14) 1_455 n
O1 P2 1.496(14) 1_555 n
O1 Na1 2.692(18) 1_555 n
O1 Na3 2.706(22) 1_555 n
O2 Fe1 1.990(15) 1_555 n
O2 P1 1.445(15) 1_555 n
O2 Na1 2.446(17) 1_655 n
O3 Fe2 2.122(15) 1_555 n
O3 P2 1.490(15) 1_555 n
O3 Na3 2.519(25) 1_555 n
O3 Na4 2.701(16) 1_555 n
O4 Fe1 1.913(14) -1_666 n
O4 P3 1.511(16) 1_555 n
O4 Na3 2.526(23) 1_556 n
O4 Na3 3.180(23) -1_566 n
O5 P1 1.557(15) 1_555 n
O5 P2 1.620(15) -1_656 n
O5 Na1 3.110(19) 1_655 n
O6 Fe2 2.015(14) -1_656 n
O6 P3 1.466(14) 1_555 n
O6 Na4 2.266(15) 1_556 n
O7 Fe2 1.948(13) -1_656 n
O7 P2 1.646(15) -1_556 n
O7 Na1 2.585(17) 1_555 n
O8 Fe1 1.963(14) 1_555 n
O8 P4 1.470(15) -1_665 n
O8 Na3 2.708(22) 1_655 n
O8 Na3 2.165(22) -1_665 n
O9 Fe1 1.998(14) 1_555 n
O9 P4 1.471(14) 1_555 n
O9 Na3 2.783(23) 1_555 n
O9 Na3 3.087(21) -1_665 n
O10 Fe2 1.939(14) 1_555 n
O10 P4 1.508(15) -1_665 n
O10 Na3 2.587(22) 1_555 n
O10 Na4 2.446(14) 1_555 n
O11 Fe2 2.051(14) -1_656 n
O11 P1 1.689(14) 1_555 n
O11 Na1 2.155(16) 1_555 n
O12 Fe1 2.338(14) 1_555 n
O12 Fe2 2.015(14) 1_555 n
O12 P1 1.552(15) 1_555 n
O12 Na3 3.138(24) 1_555 n
O13 P3 1.671(14) -1_566 n
O13 P4 1.594(13) 1_555 n
O14 P3 1.426(15) -1_566 n
O14 Na1 2.394(17) 1_555 n
O14 Na1 2.230(16) -1_566 n

loop_
_pd_block_diffractogram_id
2013-07-11T18:29|NAFEP2O7_H_01|Chris_Ling|PD@AS
